data_7003943
loop_
_publ_author_name
'Yang, Xiaoping'
'Jones, Richard A.'
'Wong, Wai-Kwok'

_publ_section_title
;
 Pentanuclear tetra-decker luminescent lanthanide Schiff base complexes
;
_journal_issue 13
_journal_name_full 'Dalton Transactions'
_journal_page_first 1676
_journal_page_last 1678
_journal_paper_doi 10.1039/b801513a
_journal_year 2008
_chemical_formula_sum 'C95 H70 Br8 Eu5 F15 N8 O38 S5'
_chemical_formula_weight 3775.97
_chemical_name_systematic
;
?
;
_space_group_IT_number 15
_symmetry_cell_setting monoclinic
_symmetry_space_group_name_Hall '-C 2yc'
_symmetry_space_group_name_H-M 'C 1 2/c 1'
_atom_sites_solution_hydrogens geom
_atom_sites_solution_primary direct
_atom_sites_solution_secondary difmap
_audit_creation_method SHELXL-97
_cell_angle_alpha 90.00
_cell_angle_beta 105.21(3)
_cell_angle_gamma 90.00
_cell_formula_units_Z 4
_cell_length_a 24.973(5)
_cell_length_b 23.003(6)
_cell_length_c 23.628(5)
_cell_measurement_reflns_used CCD
_cell_measurement_temperature 153(2)
_cell_volume 13098(5)
_computing_cell_refinement 'Collect software, Nonius B.V. 1998'
_computing_data_collection 'Collect software, Nonius B.V. 1998'
_computing_data_reduction
;
DENZO and Scalepack (Otwinoski and Minor, 1997)
;
_computing_molecular_graphics 'XL SHELXTL/PC, Siemens Analytical'
_computing_structure_refinement 'XL SHELXTL/PC, Siemens Analytical'
_computing_structure_solution
;

SIR97 - Altomare A., Burla M.C., Camalli M., Cascarano G.L., Giacovazzo C.,
Guagliardi A., Moliterni A.G.G., Polidori G.,Spagna R.
;
_diffrn_ambient_temperature 153(2)
_diffrn_measured_fraction_theta_full 0.998
_diffrn_measured_fraction_theta_max 0.998
_diffrn_measurement_device_type CCD
_diffrn_measurement_method \w-scans
_diffrn_radiation_monochromator graphite
_diffrn_radiation_source 'fine-focus sealed tube'
_diffrn_radiation_type MoK\a
_diffrn_radiation_wavelength 0.71073
_diffrn_reflns_av_R_equivalents 0.0325
_diffrn_reflns_av_sigmaI/netI 0.0531
_diffrn_reflns_limit_h_max 29
_diffrn_reflns_limit_h_min -29
_diffrn_reflns_limit_k_max 27
_diffrn_reflns_limit_k_min -27
_diffrn_reflns_limit_l_max 28
_diffrn_reflns_limit_l_min -28
_diffrn_reflns_number 22116
_diffrn_reflns_theta_full 25.00
_diffrn_reflns_theta_max 25.00
_diffrn_reflns_theta_min 2.99
_exptl_absorpt_coefficient_mu 4.977
_exptl_absorpt_correction_T_max 0.7890
_exptl_absorpt_correction_T_min 0.6916
_exptl_absorpt_correction_type gaussian
_exptl_absorpt_process_details
;
Absorption correction given as Gaussian
;
_exptl_crystal_colour Yellow
_exptl_crystal_density_diffrn 1.915
_exptl_crystal_density_method 'not measured'
_exptl_crystal_description Block
_exptl_crystal_F_000 7240
_exptl_crystal_size_max 0.08
_exptl_crystal_size_mid 0.06
_exptl_crystal_size_min 0.05
_refine_diff_density_max 2.174
_refine_diff_density_min -1.245
_refine_diff_density_rms 0.276
_refine_ls_extinction_coef 0.0083(3)
_refine_ls_extinction_method SHELXL
_refine_ls_goodness_of_fit_ref 1.045
_refine_ls_hydrogen_treatment constr
_refine_ls_matrix_type full
_refine_ls_number_parameters 819
_refine_ls_number_reflns 11510
_refine_ls_number_restraints 0
_refine_ls_restrained_S_all 1.044
_refine_ls_R_factor_all 0.0769
_refine_ls_R_factor_gt 0.0488
_refine_ls_shift/su_max 0.001
_refine_ls_shift/su_mean 0.000
_refine_ls_structure_factor_coef Fsqd
_refine_ls_weighting_details 'calc w=1/[\s^2^(Fo^2^)+(0.0638P)^2^+1.2517P] where P=(Fo^2^+2Fc^2^)/3'
_refine_ls_weighting_scheme calc
_refine_ls_wR_factor_gt 0.1354
_refine_ls_wR_factor_ref 0.1593
_reflns_number_gt 8412
_reflns_number_total 11510
_reflns_threshold_expression >2sigma(I)
_cod_data_source_file b801513a.txt
_cod_data_source_block Complex-3
_cod_depositor_comments
;
The following automatic conversions were performed:
'_symmetry_cell_setting' value 'Monoclinic' changed to 'monoclinic'
according to '/home/saulius/struct/CIF-dictionaries/cif_core.dic'
dictionary named 'cif_core.dic' version 2.4.1 from
2010-06-29.

'_exptl_absorpt_correction_type' value 'Gaussian' changed to
'gaussian' according to
'/home/saulius/struct/CIF-dictionaries/cif_core.dic' dictionary named
'cif_core.dic' version 2.4.1 from 2010-06-29.

Automatic conversion script
Id: cif_fix_enum 1527 2010-12-29 10:47:43Z saulius 
;
_cod_original_sg_symbol_H-M C2/c
_cod_database_code 7003943

loop_
_symmetry_equiv_pos_as_xyz
'x, y, z'
'-x, y, -z+1/2'
'x+1/2, y+1/2, z'
'-x+1/2, y+1/2, -z+1/2'
'-x, -y, -z'
'x, -y, z-1/2'
'-x+1/2, -y+1/2, -z'
'x+1/2, -y+1/2, z-1/2'

loop_
_atom_site_label
_atom_site_type_symbol
_atom_site_fract_x
_atom_site_fract_y
_atom_site_fract_z
_atom_site_U_iso_or_equiv
_atom_site_adp_type
_atom_site_occupancy
_atom_site_symmetry_multiplicity
_atom_site_calc_flag
_atom_site_refinement_flags
_atom_site_disorder_assembly
_atom_site_disorder_group
Eu1 Eu 0.273688(18) 0.751294(18) 0.333313(18) 0.03513(14) Uani 1 1 d U . .
Eu2 Eu 0.152672(17) 0.666870(18) 0.258582(18) 0.03260(14) Uani 1 1 d . . .
Eu3 Eu 0.0000 0.60349(2) 0.2500 0.03030(16) Uani 1 2 d S . .
Br1 Br 0.17801(4) 0.34863(4) 0.36138(4) 0.0474(3) Uani 1 1 d . . .
Br2 Br -0.02617(6) 0.89063(5) 0.07436(5) 0.0783(4) Uani 1 1 d . . .
Br1' Br 0.43355(4) 0.48913(5) 0.27414(7) 0.0739(4) Uani 1 1 d . . .
Br2' Br 0.14985(5) 0.95970(4) 0.07984(5) 0.0583(3) Uani 1 1 d . . .
S1 S 0.40673(10) 0.82971(10) 0.41266(10) 0.0427(5) Uani 1 1 d . . .
S2 S 0.23938(11) 0.86171(12) 0.44063(10) 0.0603(6) Uani 1 1 d . . .
S3 S 0.2234(4) 0.8033(3) -0.0895(3) 0.086(2) Uani 0.50 1 d P . .
F1 F 0.5145(3) 0.8268(4) 0.4312(4) 0.095(2) Uani 1 1 d . . .
F2 F 0.4727(3) 0.7488(3) 0.3922(4) 0.090(2) Uani 1 1 d . . .
F3 F 0.4696(3) 0.8260(3) 0.3405(3) 0.081(2) Uani 1 1 d . . .
F4 F 0.2485(4) 0.9647(4) 0.4077(4) 0.110(3) Uani 1 1 d . . .
F5 F 0.1990(4) 0.9551(4) 0.4728(3) 0.112(3) Uani 1 1 d . . .
F6 F 0.1629(3) 0.9324(3) 0.3827(3) 0.077(2) Uani 1 1 d . . .
F7 F 0.1947(7) 0.9105(8) -0.0943(6) 0.133(7) Uani 0.50 1 d PD . .
F8 F 0.2223(7) 0.8750(7) -0.0042(5) 0.107(6) Uani 0.50 1 d PD . .
F9 F 0.2839(6) 0.8917(10) -0.0548(7) 0.156(10) Uani 0.50 1 d PD . .
N1 N 0.0059(3) 0.5160(3) 0.1855(3) 0.0294(15) Uani 1 1 d . . .
N2 N -0.0355(3) 0.6181(3) 0.1396(3) 0.0301(15) Uani 1 1 d . . .
N1' N 0.1839(3) 0.5927(3) 0.1930(3) 0.0324(15) Uani 1 1 d . . .
N2' N 0.1330(3) 0.6894(3) 0.1484(3) 0.0329(15) Uani 1 1 d . . .
O1 O 0.1857(2) 0.5771(2) 0.3407(2) 0.0305(12) Uani 1 1 d . . .
O2 O 0.0948(2) 0.5799(2) 0.2591(2) 0.0299(12) Uani 1 1 d . . .
O3 O 0.0509(2) 0.6797(2) 0.2233(2) 0.0314(12) Uani 1 1 d . . .
O4 O 0.0908(2) 0.7789(2) 0.2605(3) 0.0399(14) Uani 1 1 d . . .
O1' O 0.3473(2) 0.6622(2) 0.3663(3) 0.0413(15) Uani 1 1 d . . .
O2' O 0.2519(2) 0.6545(2) 0.2883(2) 0.0308(12) Uani 1 1 d . . .
O3' O 0.2028(2) 0.7533(2) 0.2404(2) 0.0325(13) Uani 1 1 d . . .
O4' O 0.2542(2) 0.8501(2) 0.2739(2) 0.0337(13) Uani 1 1 d . . .
O5 O 0.1925(2) 0.7131(2) 0.3472(2) 0.0309(12) Uani 1 1 d . . .
O6 O 0.3625(2) 0.8035(3) 0.3685(3) 0.0446(15) Uani 1 1 d . . .
O7 O 0.4123(3) 0.8055(3) 0.4699(3) 0.0612(19) Uani 1 1 d . . .
O8 O 0.4092(3) 0.8917(3) 0.4086(3) 0.065(2) Uani 1 1 d . . .
O9 O 0.2374(3) 0.8357(2) 0.3847(2) 0.0399(14) Uani 1 1 d . . .
O10 O 0.1966(5) 0.8361(4) 0.4678(4) 0.105(4) Uani 1 1 d . . .
O11 O 0.2888(4) 0.8642(5) 0.4800(4) 0.116(4) Uani 1 1 d . . .
O12 O 0.1688(9) 0.7887(7) -0.0887(7) 0.082(4) Uani 0.50 1 d P . .
O13 O 0.2680(10) 0.7777(10) -0.0465(7) 0.114(8) Uani 0.50 1 d P . .
O14 O 0.2233(8) 0.8066(7) -0.1483(7) 0.082(4) Uani 0.50 1 d P . .
C1 C 0.2327(3) 0.5776(4) 0.3919(3) 0.0345(19) Uani 1 1 d . . .
H1A H 0.2227 0.5585 0.4238 0.052 Uiso 1 1 calc R . .
H1B H 0.2431 0.6171 0.4026 0.052 Uiso 1 1 calc R . .
H1C H 0.2633 0.5576 0.3832 0.052 Uiso 1 1 calc R . .
C2 C 0.1621(3) 0.5236(3) 0.3226(3) 0.0305(18) Uani 1 1 d . . .
C3 C 0.1828(3) 0.4711(4) 0.3474(4) 0.0350(19) Uani 1 1 d . . .
H3A H 0.2145 0.4696 0.3787 0.042 Uiso 1 1 calc R . .
C4 C 0.1548(4) 0.4201(3) 0.3240(4) 0.036(2) Uani 1 1 d . . .
C5 C 0.1104(3) 0.4220(4) 0.2747(4) 0.0348(19) Uani 1 1 d . . .
H5A H 0.0945 0.3876 0.2574 0.042 Uiso 1 1 calc R . .
C6 C 0.0890(3) 0.4758(3) 0.2505(4) 0.0325(18) Uani 1 1 d . . .
C7 C 0.1138(3) 0.5273(3) 0.2761(3) 0.0290(17) Uani 1 1 d . . .
C8 C 0.0421(3) 0.4752(3) 0.1982(3) 0.0320(18) Uani 1 1 d . . .
H8A H 0.0383 0.4436 0.1729 0.038 Uiso 1 1 calc R . .
C9 C -0.0386(3) 0.5130(3) 0.1335(3) 0.0289(17) Uani 1 1 d . . .
C10 C -0.0614(3) 0.4610(4) 0.1071(3) 0.0330(19) Uani 1 1 d . . .
H10C H -0.0474 0.4255 0.1232 0.040 Uiso 1 1 calc R . .
C11 C -0.1050(4) 0.4631(4) 0.0568(4) 0.038(2) Uani 1 1 d . . .
H11B H -0.1201 0.4287 0.0389 0.045 Uiso 1 1 calc R . .
C12 C -0.1264(4) 0.5154(4) 0.0331(4) 0.041(2) Uani 1 1 d . . .
H12B H -0.1560 0.5160 -0.0003 0.050 Uiso 1 1 calc R . .
C13 C -0.1042(3) 0.5673(4) 0.0585(3) 0.0328(19) Uani 1 1 d . . .
H13B H -0.1186 0.6025 0.0418 0.039 Uiso 1 1 calc R . .
C14 C -0.0602(3) 0.5668(3) 0.1093(3) 0.0301(18) Uani 1 1 d . . .
C15 C -0.0353(3) 0.6653(3) 0.1101(4) 0.0349(19) Uani 1 1 d . . .
H15A H -0.0521 0.6641 0.0701 0.042 Uiso 1 1 calc R . .
C16 C -0.0108(3) 0.7202(4) 0.1347(4) 0.0345(19) Uani 1 1 d . . .
C17 C -0.0271(4) 0.7696(4) 0.1003(4) 0.037(2) Uani 1 1 d . . .
H17A H -0.0525 0.7668 0.0637 0.044 Uiso 1 1 calc R . .
C18 C -0.0050(4) 0.8233(4) 0.1213(4) 0.041(2) Uani 1 1 d . . .
C19 C 0.0340(3) 0.8294(4) 0.1755(4) 0.037(2) Uani 1 1 d . . .
H19B H 0.0481 0.8658 0.1888 0.045 Uiso 1 1 calc R . .
C20 C 0.0510(3) 0.7804(4) 0.2085(4) 0.0330(18) Uani 1 1 d . . .
C21 C 0.0298(3) 0.7256(3) 0.1903(3) 0.0298(18) Uani 1 1 d . . .
C22 C 0.1086(4) 0.8336(4) 0.2887(4) 0.043(2) Uani 1 1 d . . .
H22A H 0.0781 0.8604 0.2803 0.064 Uiso 1 1 calc R . .
H22B H 0.1383 0.8491 0.2744 0.064 Uiso 1 1 calc R . .
H22C H 0.1213 0.8278 0.3304 0.064 Uiso 1 1 calc R . .
C23 C 0.1604(4) 0.7144(4) 0.3881(4) 0.046(2) Uani 1 1 d . . .
H23A H 0.1805 0.7343 0.4230 0.069 Uiso 1 1 calc R . .
H23B H 0.1525 0.6754 0.3979 0.069 Uiso 1 1 calc R . .
H23C H 0.1262 0.7345 0.3714 0.069 Uiso 1 1 calc R . .
C24 C 0.4687(4) 0.8060(5) 0.3916(5) 0.060(3) Uani 1 1 d . . .
C25 C 0.2096(6) 0.9315(6) 0.4248(6) 0.081(4) Uani 1 1 d . . .
C26 C 0.2317(6) 0.8776(6) -0.0571(5) 0.110(12) Uani 0.50 1 d PD . .
C1' C 0.3909(4) 0.6563(5) 0.4182(5) 0.060(3) Uani 1 1 d . . .
H1'A H 0.3983 0.6158 0.4265 0.090 Uiso 1 1 calc R . .
H1'B H 0.3803 0.6742 0.4503 0.090 Uiso 1 1 calc R . .
H1'C H 0.4238 0.6748 0.4129 0.090 Uiso 1 1 calc R . .
C2' C 0.3427(3) 0.6179(4) 0.3247(4) 0.037(2) Uani 1 1 d . . .
C3' C 0.3841(4) 0.5807(4) 0.3227(4) 0.044(2) Uani 1 1 d . . .
H3'A H 0.4183 0.5829 0.3504 0.053 Uiso 1 1 calc R . .
C4' C 0.3748(4) 0.5390(4) 0.2785(5) 0.046(2) Uani 1 1 d . . .
C5' C 0.3244(4) 0.5355(4) 0.2382(4) 0.046(2) Uani 1 1 d . . .
H5'A H 0.3190 0.5077 0.2086 0.055 Uiso 1 1 calc R . .
C6' C 0.2807(3) 0.5728(4) 0.2405(4) 0.037(2) Uani 1 1 d . . .
C7' C 0.2894(3) 0.6164(3) 0.2841(4) 0.0327(19) Uani 1 1 d . . .
C8' C 0.2294(3) 0.5673(4) 0.1952(4) 0.0353(19) Uani 1 1 d . . .
H8'A H 0.2298 0.5424 0.1642 0.042 Uiso 1 1 calc R . .
C9' C 0.1385(3) 0.5853(4) 0.1428(3) 0.0315(18) Uani 1 1 d . . .
C10' C 0.1190(4) 0.5331(4) 0.1187(4) 0.0351(19) Uani 1 1 d . . .
H10A H 0.1366 0.4990 0.1347 0.042 Uiso 1 1 calc R . .
C11' C 0.0728(4) 0.5303(4) 0.0700(4) 0.039(2) Uani 1 1 d . . .
H11A H 0.0593 0.4944 0.0544 0.047 Uiso 1 1 calc R . .
C12' C 0.0472(4) 0.5812(4) 0.0451(4) 0.039(2) Uani 1 1 d . . .
H12A H 0.0167 0.5792 0.0126 0.047 Uiso 1 1 calc R . .
C13' C 0.0667(4) 0.6352(4) 0.0684(4) 0.038(2) Uani 1 1 d . . .
H13A H 0.0499 0.6691 0.0509 0.045 Uiso 1 1 calc R . .
C14' C 0.1117(3) 0.6380(4) 0.1182(3) 0.0332(19) Uani 1 1 d . . .
C15' C 0.1350(3) 0.7364(4) 0.1190(4) 0.0348(19) Uani 1 1 d . . .
H15B H 0.1208 0.7348 0.0785 0.042 Uiso 1 1 calc R . .
C16' C 0.1577(3) 0.7909(3) 0.1443(3) 0.0318(18) Uani 1 1 d . . .
C17' C 0.1464(4) 0.8401(4) 0.1082(4) 0.041(2) Uani 1 1 d . . .
H17B H 0.1239 0.8367 0.0702 0.049 Uiso 1 1 calc R . .
C18' C 0.1681(4) 0.8926(4) 0.1282(4) 0.036(2) Uani 1 1 d . . .
C19' C 0.2038(3) 0.8993(4) 0.1845(4) 0.0347(19) Uani 1 1 d . . .
H19A H 0.2180 0.9357 0.1978 0.042 Uiso 1 1 calc R . .
C20' C 0.2175(3) 0.8511(4) 0.2193(3) 0.0320(18) Uani 1 1 d . . .
C21' C 0.1922(3) 0.7954(4) 0.2025(4) 0.0330(19) Uani 1 1 d . . .
C22' C 0.2784(4) 0.9050(3) 0.2960(4) 0.039(2) Uani 1 1 d . . .
H22D H 0.2925 0.9239 0.2666 0.058 Uiso 1 1 calc R . .
H22E H 0.3083 0.8987 0.3305 0.058 Uiso 1 1 calc R . .
H22F H 0.2507 0.9292 0.3057 0.058 Uiso 1 1 calc R . .
O1W O 0.3016(3) 0.7375(3) 0.4435(3) 0.0489(16) Uani 1 1 d . . .
O2W O 0.3241(3) 0.7417(3) 0.2557(3) 0.0476(16) Uani 1 1 d . . .
O3W O 0.547(2) 0.588(2) 0.404(3) 0.31(3) Uani 0.50 1 d PU . .

loop_
_atom_site_aniso_label
_atom_site_aniso_U_11
_atom_site_aniso_U_22
_atom_site_aniso_U_33
_atom_site_aniso_U_23
_atom_site_aniso_U_13
_atom_site_aniso_U_12
Eu1 0.0370(3) 0.0338(3) 0.0300(2) 0.00179(18) 0.00077(19) -0.00382(18)
Eu2 0.0332(2) 0.0309(2) 0.0302(2) -0.00045(17) 0.00219(18) -0.00138(17)
Eu3 0.0317(3) 0.0282(3) 0.0278(3) 0.000 0.0022(2) 0.000
Br1 0.0592(6) 0.0303(5) 0.0488(6) 0.0098(4) 0.0072(5) 0.0078(4)
Br2 0.1130(10) 0.0372(6) 0.0585(7) 0.0197(5) -0.0243(7) -0.0056(6)
Br1' 0.0430(6) 0.0538(7) 0.1212(11) -0.0133(7) 0.0147(6) 0.0146(5)
Br2' 0.0680(7) 0.0410(6) 0.0501(6) 0.0183(5) -0.0124(5) -0.0097(5)
S1 0.0454(13) 0.0361(12) 0.0380(12) -0.0006(10) -0.0044(10) -0.0039(10)
S2 0.0698(16) 0.0640(15) 0.0420(12) -0.0031(11) 0.0028(11) 0.0120(12)
S3 0.131(7) 0.063(4) 0.074(5) -0.019(3) 0.047(5) -0.023(4)
F1 0.045(4) 0.115(6) 0.112(6) 0.007(5) -0.004(4) -0.008(4)
F2 0.100(6) 0.053(4) 0.128(7) 0.012(4) 0.050(5) 0.020(4)
F3 0.080(5) 0.097(5) 0.074(5) 0.011(4) 0.035(4) -0.004(4)
F4 0.146(8) 0.081(5) 0.114(7) -0.017(5) 0.054(6) -0.040(5)
F5 0.149(8) 0.121(7) 0.055(4) -0.021(4) 0.007(5) 0.077(6)
F6 0.082(5) 0.066(4) 0.065(4) 0.003(3) -0.014(4) 0.021(3)
F7 0.20(2) 0.094(13) 0.117(15) 0.013(12) 0.068(15) 0.036(14)
F8 0.151(16) 0.111(13) 0.069(10) -0.035(9) 0.047(10) -0.022(11)
F9 0.111(14) 0.25(3) 0.112(15) -0.098(17) 0.037(12) -0.103(16)
N1 0.032(4) 0.022(3) 0.031(4) 0.003(3) 0.001(3) 0.000(3)
N2 0.028(4) 0.029(4) 0.030(4) -0.003(3) 0.002(3) 0.000(3)
N1' 0.037(4) 0.027(4) 0.032(4) 0.000(3) 0.006(3) -0.003(3)
N2' 0.037(4) 0.030(4) 0.028(4) -0.001(3) 0.003(3) -0.004(3)
O1 0.036(3) 0.027(3) 0.023(3) 0.003(2) -0.001(2) -0.001(2)
O2 0.032(3) 0.025(3) 0.029(3) 0.000(2) 0.001(2) 0.004(2)
O3 0.035(3) 0.028(3) 0.026(3) 0.006(2) 0.000(2) 0.003(2)
O4 0.038(3) 0.030(3) 0.041(3) 0.004(3) -0.009(3) -0.003(3)
O1' 0.035(3) 0.039(3) 0.040(3) 0.002(3) -0.009(3) 0.002(3)
O2' 0.034(3) 0.026(3) 0.030(3) 0.000(2) 0.005(2) 0.002(2)
O3' 0.038(3) 0.028(3) 0.026(3) 0.008(2) -0.002(2) -0.005(2)
O4' 0.042(3) 0.027(3) 0.026(3) 0.000(2) -0.001(2) -0.008(2)
O5 0.036(3) 0.032(3) 0.022(3) -0.004(2) 0.003(2) -0.003(2)
O6 0.039(3) 0.053(4) 0.035(3) 0.001(3) -0.003(3) -0.008(3)
O7 0.085(5) 0.057(4) 0.033(4) -0.002(3) 0.002(3) 0.000(4)
O8 0.074(5) 0.034(4) 0.073(5) -0.001(3) -0.006(4) -0.004(3)
O9 0.056(4) 0.032(3) 0.030(3) -0.006(3) 0.008(3) -0.004(3)
O10 0.168(11) 0.081(6) 0.091(7) 0.006(5) 0.076(7) -0.030(6)
O11 0.107(7) 0.131(9) 0.075(6) -0.052(6) -0.038(5) 0.063(7)
O12 0.149(12) 0.058(7) 0.056(7) -0.026(6) 0.058(7) -0.024(7)
O13 0.143(18) 0.16(2) 0.043(10) 0.039(11) 0.024(11) 0.081(16)
O14 0.149(12) 0.058(7) 0.056(7) -0.026(6) 0.058(7) -0.024(7)
C1 0.033(4) 0.035(5) 0.028(4) 0.002(4) -0.006(3) -0.004(4)
C2 0.036(4) 0.025(4) 0.029(4) 0.002(3) 0.004(4) 0.001(3)
C3 0.034(5) 0.035(5) 0.032(5) 0.005(4) 0.001(4) 0.006(4)
C4 0.043(5) 0.025(4) 0.038(5) 0.007(4) 0.008(4) 0.007(4)
C5 0.039(5) 0.027(4) 0.037(5) 0.001(4) 0.007(4) 0.001(4)
C6 0.029(4) 0.033(5) 0.034(5) 0.000(4) 0.006(4) 0.006(4)
C7 0.037(5) 0.022(4) 0.028(4) 0.003(3) 0.009(4) 0.001(3)
C8 0.039(5) 0.029(4) 0.029(4) -0.004(4) 0.011(4) -0.006(4)
C9 0.029(4) 0.029(4) 0.027(4) -0.003(3) 0.004(3) 0.003(3)
C10 0.036(5) 0.033(5) 0.028(4) -0.006(4) 0.004(4) 0.000(4)
C11 0.045(5) 0.038(5) 0.032(5) -0.007(4) 0.013(4) -0.004(4)
C12 0.037(5) 0.054(6) 0.028(4) -0.008(4) -0.001(4) 0.005(4)
C13 0.037(5) 0.040(5) 0.018(4) 0.001(4) 0.000(3) 0.001(4)
C14 0.033(4) 0.033(4) 0.021(4) -0.003(3) 0.002(3) -0.001(4)
C15 0.038(5) 0.033(5) 0.030(4) 0.006(4) 0.001(4) 0.001(4)
C16 0.035(5) 0.033(5) 0.035(5) 0.002(4) 0.008(4) 0.006(4)
C17 0.040(5) 0.033(5) 0.031(4) 0.006(4) 0.000(4) 0.002(4)
C18 0.047(5) 0.033(5) 0.036(5) 0.007(4) -0.001(4) 0.003(4)
C19 0.035(5) 0.028(4) 0.046(5) 0.002(4) 0.005(4) -0.003(4)
C20 0.031(4) 0.030(4) 0.036(5) 0.004(4) 0.006(4) 0.004(4)
C21 0.031(4) 0.034(4) 0.028(4) -0.001(4) 0.013(3) -0.003(4)
C22 0.044(5) 0.036(5) 0.040(5) -0.001(4) -0.005(4) -0.008(4)
C23 0.053(6) 0.045(6) 0.043(5) 0.001(4) 0.018(5) -0.006(4)
C24 0.056(7) 0.050(7) 0.071(8) -0.003(6) 0.008(6) -0.008(5)
C25 0.090(10) 0.083(9) 0.063(8) -0.007(7) 0.009(7) 0.014(8)
C26 0.18(4) 0.09(2) 0.062(19) -0.004(17) 0.04(2) 0.01(2)
C1' 0.046(6) 0.059(7) 0.055(6) -0.009(5) -0.021(5) 0.010(5)
C2' 0.034(5) 0.032(5) 0.043(5) 0.005(4) 0.007(4) 0.000(4)
C3' 0.035(5) 0.036(5) 0.058(6) 0.007(5) 0.004(4) 0.004(4)
C4' 0.037(5) 0.032(5) 0.073(7) 0.007(5) 0.020(5) 0.006(4)
C5' 0.047(6) 0.033(5) 0.056(6) -0.004(4) 0.010(5) -0.003(4)
C6' 0.036(5) 0.033(5) 0.042(5) 0.002(4) 0.012(4) 0.003(4)
C7' 0.036(5) 0.026(4) 0.032(5) 0.005(4) 0.002(4) -0.001(4)
C8' 0.041(5) 0.029(4) 0.040(5) -0.004(4) 0.018(4) -0.003(4)
C9' 0.037(5) 0.033(5) 0.024(4) -0.003(4) 0.009(4) -0.003(4)
C10' 0.045(5) 0.033(5) 0.029(4) -0.001(4) 0.013(4) 0.000(4)
C11' 0.051(5) 0.030(5) 0.036(5) -0.010(4) 0.011(4) -0.003(4)
C12' 0.041(5) 0.042(5) 0.035(5) -0.008(4) 0.009(4) -0.009(4)
C13' 0.043(5) 0.038(5) 0.030(5) -0.006(4) 0.005(4) -0.005(4)
C14' 0.040(5) 0.039(5) 0.021(4) -0.005(4) 0.010(4) -0.001(4)
C15' 0.037(5) 0.038(5) 0.029(4) -0.002(4) 0.008(4) -0.003(4)
C16' 0.037(5) 0.031(4) 0.023(4) 0.004(3) 0.001(3) -0.003(4)
C17' 0.042(5) 0.048(6) 0.026(4) 0.004(4) -0.003(4) -0.005(4)
C18' 0.040(5) 0.039(5) 0.027(4) 0.013(4) 0.002(4) -0.004(4)
C19' 0.039(5) 0.025(4) 0.038(5) 0.002(4) 0.008(4) -0.006(4)
C20' 0.033(4) 0.036(5) 0.026(4) 0.005(4) 0.007(4) -0.002(4)
C21' 0.032(4) 0.036(5) 0.031(4) 0.000(4) 0.008(4) -0.001(4)
C22' 0.048(5) 0.029(4) 0.033(5) -0.005(4) -0.002(4) -0.014(4)
O1W 0.052(4) 0.058(4) 0.031(3) 0.003(3) 0.001(3) 0.005(3)
O2W 0.056(4) 0.044(4) 0.043(4) 0.005(3) 0.015(3) 0.005(3)
O3W 0.31(3) 0.32(3) 0.31(3) -0.010(10) 0.079(12) -0.008(10)

loop_
_atom_type_symbol
_atom_type_description
_atom_type_scat_dispersion_real
_atom_type_scat_dispersion_imag
_atom_type_scat_source
C C 0.0033 0.0016 'International Tables Vol C Tables 4.2.6.8 and 6.1.1.4'
H H 0.0000 0.0000 'International Tables Vol C Tables 4.2.6.8 and 6.1.1.4'
N N 0.0061 0.0033 'International Tables Vol C Tables 4.2.6.8 and 6.1.1.4'
O O 0.0106 0.0060 'International Tables Vol C Tables 4.2.6.8 and 6.1.1.4'
F F 0.0171 0.0103 'International Tables Vol C Tables 4.2.6.8 and 6.1.1.4'
S S 0.1246 0.1234 'International Tables Vol C Tables 4.2.6.8 and 6.1.1.4'
Br Br -0.2901 2.4595 'International Tables Vol C Tables 4.2.6.8 and 6.1.1.4'
Eu Eu -0.1578 3.6682 'International Tables Vol C Tables 4.2.6.8 and 6.1.1.4'

loop_
_geom_angle_atom_site_label_1
_geom_angle_atom_site_label_2
_geom_angle_atom_site_label_3
_geom_angle
_geom_angle_site_symmetry_1
_geom_angle_site_symmetry_3
_geom_angle_publ_flag
O5 Eu1 O3' 71.25(18) . . ?
O5 Eu1 O2' 67.34(18) . . ?
O3' Eu1 O2' 66.53(17) . . ?
O5 Eu1 O6 151.90(19) . . ?
O3' Eu1 O6 132.19(19) . . ?
O2' Eu1 O6 131.5(2) . . ?
O5 Eu1 O2W 134.6(2) . . ?
O3' Eu1 O2W 74.1(2) . . ?
O2' Eu1 O2W 72.52(19) . . ?
O6 Eu1 O2W 73.0(2) . . ?
O5 Eu1 O1W 79.7(2) . . ?
O3' Eu1 O1W 150.4(2) . . ?
O2' Eu1 O1W 107.5(2) . . ?
O6 Eu1 O1W 74.6(2) . . ?
O2W Eu1 O1W 133.6(2) . . ?
O5 Eu1 O9 77.86(19) . . ?
O3' Eu1 O9 98.52(19) . . ?
O2' Eu1 O9 144.88(18) . . ?
O6 Eu1 O9 82.6(2) . . ?
O2W Eu1 O9 136.18(19) . . ?
O1W Eu1 O9 69.3(2) . . ?
O5 Eu1 O4' 110.87(18) . . ?
O3' Eu1 O4' 61.08(16) . . ?
O2' Eu1 O4' 123.88(17) . . ?
O6 Eu1 O4' 77.56(18) . . ?
O2W Eu1 O4' 75.18(19) . . ?
O1W Eu1 O4' 127.93(19) . . ?
O9 Eu1 O4' 64.17(18) . . ?
O5 Eu1 O1' 102.96(19) . . ?
O3' Eu1 O1' 123.27(18) . . ?
O2' Eu1 O1' 60.07(17) . . ?
O6 Eu1 O1' 77.86(19) . . ?
O2W Eu1 O1' 73.2(2) . . ?
O1W Eu1 O1' 68.2(2) . . ?
O9 Eu1 O1' 136.55(18) . . ?
O4' Eu1 O1' 144.35(18) . . ?
O5 Eu1 Eu2 38.52(12) . . ?
O3' Eu1 Eu2 41.99(12) . . ?
O2' Eu1 Eu2 41.13(12) . . ?
O6 Eu1 Eu2 169.35(15) . . ?
O2W Eu1 Eu2 96.38(15) . . ?
O1W Eu1 Eu2 113.70(16) . . ?
O9 Eu1 Eu2 106.30(14) . . ?
O4' Eu1 Eu2 100.81(11) . . ?
O1' Eu1 Eu2 98.61(12) . . ?
O5 Eu2 O2' 68.08(18) . . ?
O5 Eu2 O3' 70.70(18) . . ?
O2' Eu2 O3' 67.19(18) . . ?
O5 Eu2 O2 118.54(18) . . ?
O2' Eu2 O2 117.49(17) . . ?
O3' Eu2 O2 170.42(17) . . ?
O5 Eu2 O3 114.04(19) . . ?
O2' Eu2 O3 177.40(17) . . ?
O3' Eu2 O3 111.79(17) . . ?
O2 Eu2 O3 63.14(17) . . ?
O5 Eu2 N1' 136.3(2) . . ?
O2' Eu2 N1' 69.19(19) . . ?
O3' Eu2 N1' 100.6(2) . . ?
O2 Eu2 N1' 74.63(19) . . ?
O3 Eu2 N1' 108.94(19) . . ?
O5 Eu2 N2' 137.9(2) . . ?
O2' Eu2 N2' 103.2(2) . . ?
O3' Eu2 N2' 68.24(19) . . ?
O2 Eu2 N2' 102.22(19) . . ?
O3 Eu2 N2' 74.3(2) . . ?
N1' Eu2 N2' 61.9(2) . . ?
O5 Eu2 O1 74.60(17) . . ?
O2' Eu2 O1 67.53(17) . . ?
O3' Eu2 O1 130.40(16) . . ?
O2 Eu2 O1 57.77(16) . . ?
O3 Eu2 O1 114.25(16) . . ?
N1' Eu2 O1 81.19(18) . . ?
N2' Eu2 O1 142.34(19) . . ?
O5 Eu2 O4 72.29(17) . . ?
O2' Eu2 O4 126.10(16) . . ?
O3' Eu2 O4 66.14(18) . . ?
O2 Eu2 O4 112.95(16) . . ?
O3 Eu2 O4 54.36(16) . . ?
N1' Eu2 O4 144.93(19) . . ?
N2' Eu2 O4 83.13(19) . . ?
O1 Eu2 O4 132.74(16) . . ?
O5 Eu2 C23 23.2(2) . . ?
O2' Eu2 C23 87.8(2) . . ?
O3' Eu2 C23 89.2(2) . . ?
O2 Eu2 C23 99.2(2) . . ?
O3 Eu2 C23 94.6(2) . . ?
N1' Eu2 C23 148.6(2) . . ?
N2' Eu2 C23 147.6(2) . . ?
O1 Eu2 C23 70.0(2) . . ?
O4 Eu2 C23 66.2(2) . . ?
O5 Eu2 C9' 160.9(2) . . ?
O2' Eu2 C9' 93.08(19) . . ?
O3' Eu2 C9' 105.56(19) . . ?
O2 Eu2 C9' 66.62(19) . . ?
O3 Eu2 C9' 84.87(19) . . ?
N1' Eu2 C9' 24.7(2) . . ?
N2' Eu2 C9' 46.9(2) . . ?
O1 Eu2 C9' 95.97(18) . . ?
O4 Eu2 C9' 124.22(18) . . ?
C23 Eu2 C9' 164.4(2) . . ?
O5 Eu2 Eu1 38.20(13) . . ?
O2' Eu2 Eu1 42.35(12) . . ?
O3' Eu2 Eu1 41.67(12) . . ?
O2 Eu2 Eu1 147.45(12) . . ?
O3 Eu2 Eu1 138.46(12) . . ?
N1' Eu2 Eu1 107.68(15) . . ?
N2' Eu2 Eu1 107.32(15) . . ?
O1 Eu2 Eu1 90.05(11) . . ?
O4 Eu2 Eu1 84.25(10) . . ?
C23 Eu2 Eu1 61.35(17) . . ?
C9' Eu2 Eu1 127.48(14) . . ?
O3 Eu3 O3 83.3(3) . 2 ?
O3 Eu3 O2 66.34(18) . . ?
O3 Eu3 O2 137.81(17) 2 . ?
O3 Eu3 O2 137.81(17) . 2 ?
O3 Eu3 O2 66.34(18) 2 2 ?
O2 Eu3 O2 153.7(2) . 2 ?
O3 Eu3 N2 72.20(19) . . ?
O3 Eu3 N2 96.24(19) 2 . ?
O2 Eu3 N2 101.16(19) . . ?
O2 Eu3 N2 82.32(19) 2 . ?
O3 Eu3 N2 96.24(19) . 2 ?
O3 Eu3 N2 72.20(19) 2 2 ?
O2 Eu3 N2 82.32(19) . 2 ?
O2 Eu3 N2 101.16(19) 2 2 ?
N2 Eu3 N2 164.8(3) . 2 ?
O3 Eu3 N1 108.0(2) . . ?
O3 Eu3 N1 150.41(19) 2 . ?
O2 Eu3 N1 70.34(19) . . ?
O2 Eu3 N1 88.73(19) 2 . ?
N2 Eu3 N1 63.4(2) . . ?
N2 Eu3 N1 131.0(2) 2 . ?
O3 Eu3 N1 150.41(19) . 2 ?
O3 Eu3 N1 108.0(2) 2 2 ?
O2 Eu3 N1 88.73(19) . 2 ?
O2 Eu3 N1 70.34(19) 2 2 ?
N2 Eu3 N1 131.0(2) . 2 ?
N2 Eu3 N1 63.4(2) 2 2 ?
N1 Eu3 N1 75.8(3) . 2 ?
O3 Eu3 C7 149.14(18) . 2 ?
O3 Eu3 C7 86.90(19) 2 2 ?
O2 Eu3 C7 133.75(18) . 2 ?
O2 Eu3 C7 20.57(18) 2 2 ?
N2 Eu3 C7 79.9(2) . 2 ?
N2 Eu3 C7 108.5(2) 2 2 ?
N1 Eu3 C7 69.3(2) . 2 ?
N1 Eu3 C7 60.3(2) 2 2 ?
O3 Eu3 C7 86.90(18) . . ?
O3 Eu3 C7 149.14(18) 2 . ?
O2 Eu3 C7 20.57(18) . . ?
O2 Eu3 C7 133.75(18) 2 . ?
N2 Eu3 C7 108.5(2) . . ?
N2 Eu3 C7 79.9(2) 2 . ?
N1 Eu3 C7 60.3(2) . . ?
N1 Eu3 C7 69.3(2) 2 . ?
C7 Eu3 C7 114.9(3) 2 . ?
O3 Eu3 Eu2 34.18(12) . . ?
O3 Eu3 Eu2 106.72(13) 2 . ?
O2 Eu3 Eu2 34.38(12) . . ?
O2 Eu3 Eu2 171.71(12) 2 . ?
N2 Eu3 Eu2 94.27(15) . . ?
N2 Eu3 Eu2 80.23(15) 2 . ?
N1 Eu3 Eu2 96.52(15) . . ?
N1 Eu3 Eu2 117.15(14) 2 . ?
C7 Eu3 Eu2 165.78(13) 2 . ?
C7 Eu3 Eu2 54.51(13) . . ?
O3 Eu3 Eu2 106.72(13) . 2 ?
O3 Eu3 Eu2 34.18(12) 2 2 ?
O2 Eu3 Eu2 171.71(12) . 2 ?
O2 Eu3 Eu2 34.38(12) 2 2 ?
N2 Eu3 Eu2 80.23(15) . 2 ?
N2 Eu3 Eu2 94.27(15) 2 2 ?
N1 Eu3 Eu2 117.15(14) . 2 ?
N1 Eu3 Eu2 96.52(15) 2 2 ?
C7 Eu3 Eu2 54.51(13) 2 2 ?
C7 Eu3 Eu2 165.78(13) . 2 ?
Eu2 Eu3 Eu2 137.66(2) . 2 ?
O8 S1 O7 117.0(5) . . ?
O8 S1 O6 114.0(4) . . ?
O7 S1 O6 112.8(4) . . ?
O8 S1 C24 103.0(5) . . ?
O7 S1 C24 105.1(5) . . ?
O6 S1 C24 102.7(5) . . ?
O11 S2 O9 117.4(5) . . ?
O11 S2 O10 110.4(8) . . ?
O9 S2 O10 111.8(5) . . ?
O11 S2 C25 111.6(7) . . ?
O9 S2 C25 105.8(5) . . ?
O10 S2 C25 98.0(7) . . ?
O14 S3 O12 106.2(12) . . ?
O14 S3 O13 122.1(13) . . ?
O12 S3 O13 118.0(13) . . ?
O14 S3 C26 109.3(8) . . ?
O12 S3 C26 102.5(8) . . ?
O13 S3 C26 96.0(12) . . ?
C8 N1 C9 120.6(7) . . ?
C8 N1 Eu3 125.8(5) . . ?
C9 N1 Eu3 113.5(5) . . ?
C15 N2 C14 119.0(7) . . ?
C15 N2 Eu3 127.9(5) . . ?
C14 N2 Eu3 113.1(5) . . ?
C8' N1' C9' 119.3(7) . . ?
C8' N1' Eu2 134.1(6) . . ?
C9' N1' Eu2 106.4(5) . . ?
C15' N2' C14' 119.5(7) . . ?
C15' N2' Eu2 133.4(5) . . ?
C14' N2' Eu2 106.8(5) . . ?
C2 O1 C1 116.9(6) . . ?
C2 O1 Eu2 114.6(4) . . ?
C1 O1 Eu2 126.8(4) . . ?
C7 O2 Eu3 120.2(5) . . ?
C7 O2 Eu2 125.4(5) . . ?
Eu3 O2 Eu2 112.61(19) . . ?
C21 O3 Eu3 126.0(5) . . ?
C21 O3 Eu2 120.3(5) . . ?
Eu3 O3 Eu2 113.6(2) . . ?
C20 O4 C22 117.3(6) . . ?
C20 O4 Eu2 105.3(5) . . ?
C22 O4 Eu2 131.2(5) . . ?
C2' O1' C1' 116.1(7) . . ?
C2' O1' Eu1 114.9(4) . . ?
C1' O1' Eu1 128.9(5) . . ?
C7' O2' Eu2 139.6(5) . . ?
C7' O2' Eu1 123.8(5) . . ?
Eu2 O2' Eu1 96.51(18) . . ?
C21' O3' Eu1 127.3(5) . . ?
C21' O3' Eu2 134.9(5) . . ?
Eu1 O3' Eu2 96.34(18) . . ?
C20' O4' C22' 116.1(6) . . ?
C20' O4' Eu1 119.8(4) . . ?
C22' O4' Eu1 124.1(4) . . ?
C23 O5 Eu1 140.2(5) . . ?
C23 O5 Eu2 116.2(5) . . ?
Eu1 O5 Eu2 103.3(2) . . ?
S1 O6 Eu1 154.1(4) . . ?
S2 O9 Eu1 144.4(4) . . ?
O1 C1 H1A 109.5 . . ?
O1 C1 H1B 109.5 . . ?
H1A C1 H1B 109.5 . . ?
O1 C1 H1C 109.5 . . ?
H1A C1 H1C 109.5 . . ?
H1B C1 H1C 109.5 . . ?
C3 C2 O1 124.4(7) . . ?
C3 C2 C7 122.2(7) . . ?
O1 C2 C7 113.4(6) . . ?
C2 C3 C4 118.1(7) . . ?
C2 C3 H3A 121.0 . . ?
C4 C3 H3A 121.0 . . ?
C5 C4 C3 120.9(7) . . ?
C5 C4 Br1 120.2(6) . . ?
C3 C4 Br1 118.9(6) . . ?
C4 C5 C6 120.3(8) . . ?
C4 C5 H5A 119.9 . . ?
C6 C5 H5A 119.9 . . ?
C7 C6 C5 119.5(7) . . ?
C7 C6 C8 122.7(7) . . ?
C5 C6 C8 117.9(7) . . ?
O2 C7 C6 124.2(7) . . ?
O2 C7 C2 117.2(7) . . ?
C6 C7 C2 118.6(7) . . ?
O2 C7 Eu3 39.2(3) . . ?
C6 C7 Eu3 96.3(5) . . ?
C2 C7 Eu3 135.1(5) . . ?
N1 C8 C6 123.3(7) . . ?
N1 C8 H8A 118.3 . . ?
C6 C8 H8A 118.3 . . ?
C10 C9 C14 120.1(7) . . ?
C10 C9 N1 124.0(7) . . ?
C14 C9 N1 115.9(7) . . ?
C11 C10 C9 119.3(8) . . ?
C11 C10 H10C 120.4 . . ?
C9 C10 H10C 120.4 . . ?
C12 C11 C10 120.9(8) . . ?
C12 C11 H11B 119.6 . . ?
C10 C11 H11B 119.6 . . ?
C11 C12 C13 120.6(8) . . ?
C11 C12 H12B 119.7 . . ?
C13 C12 H12B 119.7 . . ?
C12 C13 C14 120.0(8) . . ?
C12 C13 H13B 120.0 . . ?
C14 C13 H13B 120.0 . . ?
C13 C14 C9 119.1(7) . . ?
C13 C14 N2 124.1(7) . . ?
C9 C14 N2 116.8(7) . . ?
N2 C15 C16 125.1(8) . . ?
N2 C15 H15A 117.4 . . ?
C16 C15 H15A 117.4 . . ?
C17 C16 C21 119.3(8) . . ?
C17 C16 C15 116.6(7) . . ?
C21 C16 C15 124.1(7) . . ?
C18 C17 C16 119.1(8) . . ?
C18 C17 H17A 120.4 . . ?
C16 C17 H17A 120.4 . . ?
C17 C18 C19 122.3(8) . . ?
C17 C18 Br2 119.4(6) . . ?
C19 C18 Br2 118.2(6) . . ?
C20 C19 C18 118.3(8) . . ?
C20 C19 H19B 120.9 . . ?
C18 C19 H19B 120.9 . . ?
O4 C20 C19 125.2(7) . . ?
O4 C20 C21 112.5(7) . . ?
C19 C20 C21 122.2(8) . . ?
O3 C21 C20 118.4(7) . . ?
O3 C21 C16 122.7(7) . . ?
C20 C21 C16 118.7(7) . . ?
O4 C22 H22A 109.5 . . ?
O4 C22 H22B 109.5 . . ?
H22A C22 H22B 109.5 . . ?
O4 C22 H22C 109.5 . . ?
H22A C22 H22C 109.5 . . ?
H22B C22 H22C 109.5 . . ?
O5 C23 Eu2 40.6(4) . . ?
O5 C23 H23A 109.5 . . ?
Eu2 C23 H23A 150.1 . . ?
O5 C23 H23B 109.5 . . ?
Eu2 C23 H23B 86.9 . . ?
H23A C23 H23B 109.5 . . ?
O5 C23 H23C 109.5 . . ?
Eu2 C23 H23C 86.9 . . ?
H23A C23 H23C 109.5 . . ?
H23B C23 H23C 109.5 . . ?
F3 C24 F2 110.2(10) . . ?
F3 C24 F1 107.3(9) . . ?
F2 C24 F1 107.1(10) . . ?
F3 C24 S1 111.8(8) . . ?
F2 C24 S1 111.2(8) . . ?
F1 C24 S1 109.1(8) . . ?
F6 C25 F5 107.5(11) . . ?
F6 C25 F4 108.8(11) . . ?
F5 C25 F4 109.5(12) . . ?
F6 C25 S2 114.4(10) . . ?
F5 C25 S2 110.6(9) . . ?
F4 C25 S2 106.0(9) . . ?
F9 C26 F8 112.6(6) . . ?
F9 C26 F7 113.1(6) . . ?
F8 C26 F7 112.5(6) . . ?
F9 C26 S3 104.0(11) . . ?
F8 C26 S3 108.5(10) . . ?
F7 C26 S3 105.4(10) . . ?
O1' C1' H1'A 109.5 . . ?
O1' C1' H1'B 109.5 . . ?
H1'A C1' H1'B 109.5 . . ?
O1' C1' H1'C 109.5 . . ?
H1'A C1' H1'C 109.5 . . ?
H1'B C1' H1'C 109.5 . . ?
C3' C2' O1' 124.2(8) . . ?
C3' C2' C7' 123.3(8) . . ?
O1' C2' C7' 112.5(7) . . ?
C2' C3' C4' 118.9(9) . . ?
C2' C3' H3'A 120.6 . . ?
C4' C3' H3'A 120.6 . . ?
C5' C4' C3' 120.5(8) . . ?
C5' C4' Br1' 120.8(8) . . ?
C3' C4' Br1' 118.7(7) . . ?
C4' C5' C6' 121.3(9) . . ?
C4' C5' H5'A 119.4 . . ?
C6' C5' H5'A 119.4 . . ?
C5' C6' C7' 119.4(8) . . ?
C5' C6' C8' 117.7(8) . . ?
C7' C6' C8' 122.7(7) . . ?
O2' C7' C6' 123.7(7) . . ?
O2' C7' C2' 119.7(7) . . ?
C6' C7' C2' 116.6(8) . . ?
N1' C8' C6' 127.0(8) . . ?
N1' C8' H8'A 116.5 . . ?
C6' C8' H8'A 116.5 . . ?
C10' C9' N1' 125.1(8) . . ?
C10' C9' C14' 119.9(7) . . ?
N1' C9' C14' 115.0(7) . . ?
C10' C9' Eu2 143.8(6) . . ?
N1' C9' Eu2 48.9(4) . . ?
C14' C9' Eu2 77.9(4) . . ?
C9' C10' C11' 120.7(8) . . ?
C9' C10' H10A 119.6 . . ?
C11' C10' H10A 119.6 . . ?
C12' C11' C10' 119.9(8) . . ?
C12' C11' H11A 120.1 . . ?
C10' C11' H11A 120.1 . . ?
C11' C12' C13' 120.6(8) . . ?
C11' C12' H12A 119.7 . . ?
C13' C12' H12A 119.7 . . ?
C12' C13' C14' 119.6(8) . . ?
C12' C13' H13A 120.2 . . ?
C14' C13' H13A 120.2 . . ?
C13' C14' N2' 125.2(8) . . ?
C13' C14' C9' 119.2(8) . . ?
N2' C14' C9' 115.5(7) . . ?
N2' C15' C16' 124.9(8) . . ?
N2' C15' H15B 117.5 . . ?
C16' C15' H15B 117.5 . . ?
C17' C16' C21' 120.3(7) . . ?
C17' C16' C15' 117.2(7) . . ?
C21' C16' C15' 122.4(7) . . ?
C18' C17' C16' 120.6(8) . . ?
C18' C17' H17B 119.7 . . ?
C16' C17' H17B 119.7 . . ?
C17' C18' C19' 121.6(8) . . ?
C17' C18' Br2' 120.1(6) . . ?
C19' C18' Br2' 118.2(6) . . ?
C20' C19' C18' 118.5(8) . . ?
C20' C19' H19A 120.7 . . ?
C18' C19' H19A 120.7 . . ?
C19' C20' O4' 125.3(7) . . ?
C19' C20' C21' 122.3(7) . . ?
O4' C20' C21' 112.4(7) . . ?
O3' C21' C16' 125.1(7) . . ?
O3' C21' C20' 118.7(7) . . ?
C16' C21' C20' 116.2(7) . . ?
O4' C22' H22D 109.5 . . ?
O4' C22' H22E 109.5 . . ?
H22D C22' H22E 109.5 . . ?
O4' C22' H22F 109.5 . . ?
H22D C22' H22F 109.5 . . ?
H22E C22' H22F 109.5 . . ?

loop_
_geom_bond_atom_site_label_1
_geom_bond_atom_site_label_2
_geom_bond_distance
_geom_bond_site_symmetry_2
_geom_bond_publ_flag
Eu1 O5 2.311(5) . ?
Eu1 O3' 2.432(5) . ?
Eu1 O2' 2.466(5) . ?
Eu1 O6 2.467(6) . ?
Eu1 O2W 2.490(6) . ?
Eu1 O1W 2.533(6) . ?
Eu1 O9 2.578(6) . ?
Eu1 O4' 2.649(5) . ?
Eu1 O1' 2.727(6) . ?
Eu1 Eu2 3.6362(11) . ?
Eu2 O5 2.327(5) . ?
Eu2 O2' 2.408(5) . ?
Eu2 O3' 2.448(5) . ?
Eu2 O2 2.469(5) . ?
Eu2 O3 2.475(5) . ?
Eu2 N1' 2.560(7) . ?
Eu2 N2' 2.573(7) . ?
Eu2 O1 2.806(5) . ?
Eu2 O4 3.010(6) . ?
Eu2 C23 3.208(9) . ?
Eu2 C9' 3.259(8) . ?
Eu3 O3 2.348(5) . ?
Eu3 O3 2.348(5) 2 ?
Eu3 O2 2.383(5) . ?
Eu3 O2 2.383(5) 2 ?
Eu3 N2 2.547(6) . ?
Eu3 N2 2.547(6) 2 ?
Eu3 N1 2.551(6) . ?
Eu3 N1 2.551(6) 2 ?
Eu3 C7 3.257(8) 2 ?
Eu3 C7 3.257(8) . ?
Eu3 Eu2 4.0370(9) 2 ?
Br1 C4 1.884(8) . ?
Br2 C18 1.899(8) . ?
Br1' C4' 1.888(9) . ?
Br2' C18' 1.903(8) . ?
S1 O8 1.432(7) . ?
S1 O7 1.436(7) . ?
S1 O6 1.438(6) . ?
S1 C24 1.829(12) . ?
S2 O11 1.338(9) . ?
S2 O9 1.440(6) . ?
S2 O10 1.504(10) . ?
S2 C25 1.769(14) . ?
S3 O14 1.390(16) . ?
S3 O12 1.41(2) . ?
S3 O13 1.422(19) . ?
S3 C26 1.863(16) . ?
F1 C24 1.362(12) . ?
F2 C24 1.318(12) . ?
F3 C24 1.298(13) . ?
F4 C25 1.378(16) . ?
F5 C25 1.345(14) . ?
F6 C25 1.319(14) . ?
F7 C26 1.332(5) . ?
F8 C26 1.332(5) . ?
F9 C26 1.330(5) . ?
N1 C8 1.284(10) . ?
N1 C9 1.426(10) . ?
N2 C15 1.290(10) . ?
N2 C14 1.432(10) . ?
N1' C8' 1.267(10) . ?
N1' C9' 1.419(10) . ?
N2' C15' 1.292(10) . ?
N2' C14' 1.410(10) . ?
O1 C2 1.384(9) . ?
O1 C1 1.446(9) . ?
O2 C7 1.324(9) . ?
O3 C21 1.334(9) . ?
O4 C20 1.363(10) . ?
O4 C22 1.439(10) . ?
O1' C2' 1.399(11) . ?
O1' C1' 1.417(10) . ?
O2' C7' 1.307(10) . ?
O3' C21' 1.297(10) . ?
O4' C20' 1.373(9) . ?
O4' C22' 1.438(9) . ?
O5 C23 1.409(10) . ?
C1 H1A 0.9600 . ?
C1 H1B 0.9600 . ?
C1 H1C 0.9600 . ?
C2 C3 1.383(11) . ?
C2 C7 1.406(11) . ?
C3 C4 1.403(12) . ?
C3 H3A 0.9300 . ?
C4 C5 1.383(12) . ?
C5 C6 1.409(11) . ?
C5 H5A 0.9300 . ?
C6 C7 1.397(11) . ?
C6 C8 1.463(11) . ?
C8 H8A 0.9300 . ?
C9 C10 1.399(11) . ?
C9 C14 1.410(11) . ?
C10 C11 1.387(12) . ?
C10 H10C 0.9300 . ?
C11 C12 1.374(12) . ?
C11 H11B 0.9300 . ?
C12 C13 1.385(12) . ?
C12 H12B 0.9300 . ?
C13 C14 1.398(11) . ?
C13 H13B 0.9300 . ?
C15 C16 1.456(12) . ?
C15 H15A 0.9300 . ?
C16 C17 1.396(11) . ?
C16 C21 1.440(11) . ?
C17 C18 1.390(12) . ?
C17 H17A 0.9300 . ?
C18 C19 1.397(12) . ?
C19 C20 1.374(11) . ?
C19 H19B 0.9300 . ?
C20 C21 1.391(11) . ?
C22 H22A 0.9600 . ?
C22 H22B 0.9600 . ?
C22 H22C 0.9600 . ?
C23 H23A 0.9600 . ?
C23 H23B 0.9600 . ?
C23 H23C 0.9600 . ?
C1' H1'A 0.9600 . ?
C1' H1'B 0.9600 . ?
C1' H1'C 0.9600 . ?
C2' C3' 1.355(12) . ?
C2' C7' 1.421(12) . ?
C3' C4' 1.390(14) . ?
C3' H3'A 0.9300 . ?
C4' C5' 1.368(13) . ?
C5' C6' 1.400(12) . ?
C5' H5'A 0.9300 . ?
C6' C7' 1.412(12) . ?
C6' C8' 1.444(12) . ?
C8' H8'A 0.9300 . ?
C9' C10' 1.363(11) . ?
C9' C14' 1.433(12) . ?
C10' C11' 1.400(12) . ?
C10' H10A 0.9300 . ?
C11' C12' 1.389(13) . ?
C11' H11A 0.9300 . ?
C12' C13' 1.394(12) . ?
C12' H12A 0.9300 . ?
C13' C14' 1.399(12) . ?
C13' H13A 0.9300 . ?
C15' C16' 1.441(11) . ?
C15' H15B 0.9300 . ?
C16' C17' 1.399(12) . ?
C16' C21' 1.423(11) . ?
C17' C18' 1.357(12) . ?
C17' H17B 0.9300 . ?
C18' C19' 1.402(12) . ?
C19' C20' 1.369(11) . ?
C19' H19A 0.9300 . ?
C20' C21' 1.438(12) . ?
C22' H22D 0.9600 . ?
C22' H22E 0.9600 . ?
C22' H22F 0.9600 . ?
